data_2229994
loop_
_publ_author_name
'Yang, Kun'
'Li, Pei-Fan'
'Liu, Yan'
'Fang, Zhi-Zhong'

_publ_section_title
;
 1-(2-Chlorophenyl)-6-fluoro-2-methyl-1<i>H</i>-indole-3-carbonitrile
;
_journal_coeditor_code HB5823
_journal_issue 5
_journal_name_full 'Acta Crystallographica Section E'
_journal_page_first o1041
_journal_paper_doi 10.1107/S1600536811011214
_journal_volume 67
_journal_year 2011
_chemical_formula_iupac 'C16 H10 Cl F N2'
_chemical_formula_moiety 'C16 H10 Cl F N2'
_chemical_formula_sum 'C16 H10 Cl F N2'
_chemical_formula_weight 284.71
_chemical_name_systematic
;
1-(2-Chlorophenyl)-6-fluoro-2-methyl-1<i>H</i>-indole-3-carbonitrile
;
_space_group_IT_number 61
_symmetry_cell_setting orthorhombic
_symmetry_space_group_name_Hall '-P 2ac 2ab'
_symmetry_space_group_name_H-M 'P b c a'
_atom_sites_solution_hydrogens geom
_atom_sites_solution_primary direct
_atom_sites_solution_secondary difmap
_cell_angle_alpha 90.00
_cell_angle_beta 90.00
_cell_angle_gamma 90.00
_cell_formula_units_Z 8
_cell_length_a 7.4581(9)
_cell_length_b 16.8480(15)
_cell_length_c 21.356(2)
_cell_measurement_reflns_used 10281
_cell_measurement_temperature 113(2)
_cell_measurement_theta_max 31.40
_cell_measurement_theta_min 1.50
_cell_volume 2683.5(5)
_computing_cell_refinement 'CrystalClear (Rigaku, 2009)'
_computing_data_collection 'CrystalClear (Rigaku, 2009)'
_computing_data_reduction 'CrystalClear (Rigaku, 2009)'
_computing_molecular_graphics 'CrystalStructure (Rigaku, 2009)'
_computing_publication_material 'CrystalStructure (Rigaku, 2009)'
_computing_structure_refinement 'SHELXL97 (Sheldrick, 2008)'
_computing_structure_solution 'SHELXS97 (Sheldrick, 2008)'
_diffrn_ambient_temperature 113(2)
_diffrn_detector_area_resol_mean 14.222
_diffrn_measured_fraction_theta_full 0.990
_diffrn_measured_fraction_theta_max 0.990
_diffrn_measurement_device_type 'Rigaku Saturn724 CCD'
_diffrn_measurement_method \w
_diffrn_radiation_monochromator multilayer
_diffrn_radiation_source 'rotating anode'
_diffrn_radiation_type MoK\a
_diffrn_radiation_wavelength 0.71075
_diffrn_reflns_av_R_equivalents 0.0335
_diffrn_reflns_av_sigmaI/netI 0.0252
_diffrn_reflns_limit_h_max 9
_diffrn_reflns_limit_h_min -10
_diffrn_reflns_limit_k_max 23
_diffrn_reflns_limit_k_min -23
_diffrn_reflns_limit_l_max 30
_diffrn_reflns_limit_l_min -30
_diffrn_reflns_number 28426
_diffrn_reflns_theta_full 30.03
_diffrn_reflns_theta_max 30.03
_diffrn_reflns_theta_min 1.91
_diffrn_standards_decay_% 0
_diffrn_standards_interval_count 0
_diffrn_standards_interval_time 0
_diffrn_standards_number 0
_exptl_absorpt_coefficient_mu 0.286
_exptl_absorpt_correction_T_max 0.9450
_exptl_absorpt_correction_T_min 0.9294
_exptl_absorpt_correction_type multi-scan
_exptl_absorpt_process_details '(CrystalClear; Rigaku, 2009)'
_exptl_crystal_colour colorless
_exptl_crystal_density_diffrn 1.409
_exptl_crystal_density_method 'not measured'
_exptl_crystal_description prism
_exptl_crystal_F_000 1168
_exptl_crystal_size_max 0.26
_exptl_crystal_size_mid 0.22
_exptl_crystal_size_min 0.20
_refine_diff_density_max 0.394
_refine_diff_density_min -0.199
_refine_ls_extinction_method none
_refine_ls_goodness_of_fit_ref 1.112
_refine_ls_hydrogen_treatment constr
_refine_ls_matrix_type full
_refine_ls_number_parameters 182
_refine_ls_number_reflns 3893
_refine_ls_number_restraints 0
_refine_ls_restrained_S_all 1.112
_refine_ls_R_factor_all 0.0509
_refine_ls_R_factor_gt 0.0407
_refine_ls_shift/su_max 0.001
_refine_ls_shift/su_mean 0.000
_refine_ls_structure_factor_coef Fsqd
_refine_ls_weighting_details 'calc w=1/[\s^2^(Fo^2^)+(0.0644P)^2^+0.1004P] where P=(Fo^2^+2Fc^2^)/3'
_refine_ls_weighting_scheme calc
_refine_ls_wR_factor_gt 0.1059
_refine_ls_wR_factor_ref 0.1128
_reflns_number_gt 3219
_reflns_number_total 3893
_reflns_threshold_expression I>2\s(I)
_cod_data_source_file hb5823.cif
_cod_data_source_block I
_cod_database_code 2229994
_cod_database_fobs_code 2229994

loop_
_symmetry_equiv_pos_as_xyz
'x, y, z'
'-x+1/2, y+1/2, z'
'x, -y+1/2, z+1/2'
'-x+1/2, -y, z+1/2'
'-x, -y, -z'
'x-1/2, -y-1/2, -z'
'-x, y-1/2, -z-1/2'
'x-1/2, y, -z-1/2'

loop_
_atom_site_type_symbol
_atom_site_label
_atom_site_fract_x
_atom_site_fract_y
_atom_site_fract_z
_atom_site_U_iso_or_equiv
_atom_site_adp_type
_atom_site_calc_flag
_atom_site_refinement_flags
_atom_site_occupancy
_atom_site_disorder_assembly
_atom_site_disorder_group
Cl Cl1 0.50520(4) 0.220294(19) 0.641958(16) 0.03226(11) Uani d . 1 . .
F F1 0.61121(11) 0.54670(5) 0.76153(4) 0.0480(2) Uani d . 1 . .
N N1 0.39260(12) 0.37712(5) 0.59488(4) 0.0236(2) Uani d . 1 . .
N N2 0.79477(16) 0.43384(7) 0.42798(6) 0.0420(3) Uani d . 1 . .
C C1 0.45553(17) 0.36559(7) 0.53489(5) 0.0258(2) Uani d . 1 . .
C C2 0.60108(16) 0.41469(7) 0.52619(6) 0.0271(3) Uani d . 1 . .
C C3 0.63160(15) 0.45816(7) 0.58328(6) 0.0265(3) Uani d . 1 . .
C C4 0.49938(14) 0.43272(7) 0.62558(6) 0.0237(2) Uani d . 1 . .
C C5 0.48747(16) 0.46061(7) 0.68659(6) 0.0280(3) Uani d . 1 . .
H H5 0.3986 0.4427 0.7151 0.034 Uiso calc R 1 . .
C C6 0.61408(17) 0.51607(7) 0.70243(6) 0.0337(3) Uani d . 1 . .
C C7 0.74735(17) 0.54359(8) 0.66235(7) 0.0361(3) Uani d . 1 . .
H H7 0.8315 0.5819 0.6765 0.043 Uiso calc R 1 . .
C C8 0.75667(16) 0.51503(7) 0.60210(7) 0.0318(3) Uani d . 1 . .
H H8 0.8460 0.5336 0.5740 0.038 Uiso calc R 1 . .
C C9 0.36953(19) 0.30813(8) 0.49124(6) 0.0333(3) Uani d . 1 . .
H H9A 0.3812 0.2543 0.5081 0.040 Uiso calc R 1 . .
H H9B 0.4286 0.3109 0.4503 0.040 Uiso calc R 1 . .
H H9C 0.2423 0.3213 0.4866 0.040 Uiso calc R 1 . .
C C10 0.70533(17) 0.42350(7) 0.47083(6) 0.0317(3) Uani d . 1 . .
C C11 0.25337(16) 0.33290(7) 0.62467(5) 0.0223(2) Uani d . 1 . .
C C12 0.28935(15) 0.25756(7) 0.64802(5) 0.0230(2) Uani d . 1 . .
C C13 0.15588(16) 0.21330(7) 0.67690(5) 0.0271(3) Uani d . 1 . .
H H13 0.1800 0.1612 0.6918 0.032 Uiso calc R 1 . .
C C14 -0.01309(16) 0.24642(8) 0.68363(6) 0.0277(3) Uani d . 1 . .
H H14 -0.1052 0.2169 0.7037 0.033 Uiso calc R 1 . .
C C15 -0.04958(18) 0.32238(7) 0.66141(6) 0.0295(3) Uani d . 1 . .
H H15 -0.1658 0.3446 0.6664 0.035 Uiso calc R 1 . .
C C16 0.08411(16) 0.36557(7) 0.63194(6) 0.0276(3) Uani d . 1 . .
H H16 0.0598 0.4175 0.6167 0.033 Uiso calc R 1 . .

loop_
_atom_site_aniso_label
_atom_site_aniso_U_11
_atom_site_aniso_U_22
_atom_site_aniso_U_33
_atom_site_aniso_U_12
_atom_site_aniso_U_13
_atom_site_aniso_U_23
Cl1 0.02051(19) 0.02941(18) 0.0468(2) 0.00492(11) 0.00001(12) 0.00824(12)
F1 0.0450(5) 0.0454(5) 0.0535(5) -0.0100(4) -0.0018(4) -0.0201(4)
N1 0.0198(5) 0.0213(4) 0.0298(5) -0.0031(4) 0.0030(4) 0.0022(4)
N2 0.0363(7) 0.0436(7) 0.0461(6) 0.0006(5) 0.0128(5) 0.0089(5)
C1 0.0240(6) 0.0243(5) 0.0290(5) 0.0016(5) 0.0019(5) 0.0054(4)
C2 0.0218(6) 0.0250(5) 0.0344(6) 0.0014(4) 0.0040(5) 0.0079(5)
C3 0.0199(6) 0.0210(5) 0.0385(6) 0.0020(4) 0.0007(5) 0.0081(4)
C4 0.0178(6) 0.0181(5) 0.0353(6) 0.0001(4) -0.0013(4) 0.0036(4)
C5 0.0234(6) 0.0230(6) 0.0376(6) -0.0001(4) 0.0013(5) 0.0006(5)
C6 0.0311(7) 0.0253(6) 0.0446(7) 0.0007(5) -0.0046(6) -0.0057(5)
C7 0.0267(7) 0.0220(6) 0.0597(8) -0.0050(5) -0.0061(6) 0.0016(6)
C8 0.0199(6) 0.0225(6) 0.0528(7) -0.0007(4) 0.0011(6) 0.0100(5)
C9 0.0349(7) 0.0345(7) 0.0304(6) -0.0037(6) 0.0011(5) 0.0007(5)
C10 0.0259(7) 0.0291(6) 0.0402(6) 0.0026(5) 0.0047(5) 0.0088(5)
C11 0.0194(6) 0.0216(5) 0.0259(5) -0.0029(4) 0.0004(4) 0.0022(4)
C12 0.0188(6) 0.0235(5) 0.0267(5) 0.0008(4) -0.0021(4) 0.0014(4)
C13 0.0263(6) 0.0255(5) 0.0295(5) -0.0022(5) -0.0015(5) 0.0070(4)
C14 0.0230(6) 0.0324(6) 0.0275(5) -0.0069(5) 0.0020(5) 0.0031(5)
C15 0.0199(6) 0.0318(6) 0.0369(6) 0.0006(5) 0.0032(5) -0.0002(5)
C16 0.0229(6) 0.0241(6) 0.0358(6) 0.0015(5) 0.0009(5) 0.0041(5)

loop_
_atom_type_symbol
_atom_type_description
_atom_type_scat_dispersion_real
_atom_type_scat_dispersion_imag
_atom_type_scat_source
C C 0.0033 0.0016 'International Tables Vol C Tables 4.2.6.8 and 6.1.1.4'
H H 0.0000 0.0000 'International Tables Vol C Tables 4.2.6.8 and 6.1.1.4'
N N 0.0061 0.0033 'International Tables Vol C Tables 4.2.6.8 and 6.1.1.4'
F F 0.0171 0.0103 'International Tables Vol C Tables 4.2.6.8 and 6.1.1.4'
Cl Cl 0.1484 0.1585 'International Tables Vol C Tables 4.2.6.8 and 6.1.1.4'

loop_
_geom_angle_atom_site_label_1
_geom_angle_atom_site_label_2
_geom_angle_atom_site_label_3
_geom_angle_site_symmetry_1
_geom_angle_site_symmetry_3
_geom_angle
_geom_angle_publ_flag
C1 N1 C4 . . 109.73(9) ?
C1 N1 C11 . . 126.05(10) ?
C4 N1 C11 . . 123.83(9) ?
C2 C1 N1 . . 108.01(10) ?
C2 C1 C9 . . 130.19(11) ?
N1 C1 C9 . . 121.80(11) ?
C1 C2 C10 . . 127.27(12) ?
C1 C2 C3 . . 108.40(10) ?
C10 C2 C3 . . 124.33(11) ?
C8 C3 C4 . . 119.56(12) ?
C8 C3 C2 . . 134.28(11) ?
C4 C3 C2 . . 106.16(10) ?
C5 C4 N1 . . 129.26(11) ?
C5 C4 C3 . . 123.06(11) ?
N1 C4 C3 . . 107.68(11) ?
C6 C5 C4 . . 114.73(11) ?
C6 C5 H5 . . 122.6 ?
C4 C5 H5 . . 122.6 ?
F1 C6 C5 . . 118.39(12) ?
F1 C6 C7 . . 117.04(11) ?
C5 C6 C7 . . 124.57(13) ?
C8 C7 C6 . . 119.68(12) ?
C8 C7 H7 . . 120.2 ?
C6 C7 H7 . . 120.2 ?
C7 C8 C3 . . 118.39(12) ?
C7 C8 H8 . . 120.8 ?
C3 C8 H8 . . 120.8 ?
C1 C9 H9A . . 109.5 ?
C1 C9 H9B . . 109.5 ?
H9A C9 H9B . . 109.5 ?
C1 C9 H9C . . 109.5 ?
H9A C9 H9C . . 109.5 ?
H9B C9 H9C . . 109.5 ?
N2 C10 C2 . . 176.12(15) ?
C16 C11 C12 . . 119.89(10) ?
C16 C11 N1 . . 120.35(10) ?
C12 C11 N1 . . 119.73(10) ?
C13 C12 C11 . . 120.76(11) ?
C13 C12 Cl1 . . 120.31(9) ?
C11 C12 Cl1 . . 118.91(9) ?
C14 C13 C12 . . 118.81(11) ?
C14 C13 H13 . . 120.6 ?
C12 C13 H13 . . 120.6 ?
C13 C14 C15 . . 120.85(11) ?
C13 C14 H14 . . 119.6 ?
C15 C14 H14 . . 119.6 ?
C16 C15 C14 . . 119.80(12) ?
C16 C15 H15 . . 120.1 ?
C14 C15 H15 . . 120.1 ?
C15 C16 C11 . . 119.86(11) ?
C15 C16 H16 . . 120.1 ?
C11 C16 H16 . . 120.1 ?

loop_
_geom_bond_atom_site_label_1
_geom_bond_atom_site_label_2
_geom_bond_site_symmetry_2
_geom_bond_distance
_geom_bond_publ_flag
Cl1 C12 . 1.7328(12) ?
F1 C6 . 1.3636(15) ?
N1 C1 . 1.3780(15) ?
N1 C4 . 1.3934(14) ?
N1 C11 . 1.4276(14) ?
N2 C10 . 1.1457(16) ?
C1 C2 . 1.3775(16) ?
C1 C9 . 1.4892(17) ?
C2 C10 . 1.4227(17) ?
C2 C3 . 1.4404(18) ?
C3 C8 . 1.3963(17) ?
C3 C4 . 1.4045(16) ?
C4 C5 . 1.3879(18) ?
C5 C6 . 1.3708(17) ?
C5 H5 . 0.9500 ?
C6 C7 . 1.3914(19) ?
C7 C8 . 1.375(2) ?
C7 H7 . 0.9500 ?
C8 H8 . 0.9500 ?
C9 H9A . 0.9800 ?
C9 H9B . 0.9800 ?
C9 H9C . 0.9800 ?
C11 C16 . 1.3857(16) ?
C11 C12 . 1.3900(15) ?
C12 C13 . 1.3883(16) ?
C13 C14 . 1.3857(17) ?
C13 H13 . 0.9500 ?
C14 C15 . 1.3918(18) ?
C14 H14 . 0.9500 ?
C15 C16 . 1.3855(17) ?
C15 H15 . 0.9500 ?
C16 H16 . 0.9500 ?

loop_
_geom_hbond_atom_site_label_D
_geom_hbond_atom_site_label_H
_geom_hbond_atom_site_label_A
_geom_hbond_site_symmetry_A
_geom_hbond_distance_DH
_geom_hbond_distance_HA
_geom_hbond_distance_DA
_geom_hbond_angle_DHA
C7 H7 F1 8_657 0.95 2.54 3.1638(16) 123
C7 H7 Cl1 2_655 0.95 2.73 3.5296(14) 142
C15 H15 Cg1 1_455 0.95 2.92 3.7246(14) 143

loop_
_geom_torsion_atom_site_label_1
_geom_torsion_atom_site_label_2
_geom_torsion_atom_site_label_3
_geom_torsion_atom_site_label_4
_geom_torsion_site_symmetry_1
_geom_torsion_site_symmetry_2
_geom_torsion_site_symmetry_3
_geom_torsion_site_symmetry_4
_geom_torsion
_geom_torsion_publ_flag
C4 N1 C1 C2 . . . . -1.08(13) ?
C11 N1 C1 C2 . . . . -174.11(10) ?
C4 N1 C1 C9 . . . . 178.91(11) ?
C11 N1 C1 C9 . . . . 5.89(17) ?
N1 C1 C2 C10 . . . . -178.61(11) ?
C9 C1 C2 C10 . . . . 1.4(2) ?
N1 C1 C2 C3 . . . . 0.59(13) ?
C9 C1 C2 C3 . . . . -179.40(12) ?
C1 C2 C3 C8 . . . . 179.90(13) ?
C10 C2 C3 C8 . . . . -0.9(2) ?
C1 C2 C3 C4 . . . . 0.10(13) ?
C10 C2 C3 C4 . . . . 179.33(11) ?
C1 N1 C4 C5 . . . . -178.37(12) ?
C11 N1 C4 C5 . . . . -5.16(18) ?
C1 N1 C4 C3 . . . . 1.15(13) ?
C11 N1 C4 C3 . . . . 174.36(10) ?
C8 C3 C4 C5 . . . . -1.03(17) ?
C2 C3 C4 C5 . . . . 178.81(11) ?
C8 C3 C4 N1 . . . . 179.41(10) ?
C2 C3 C4 N1 . . . . -0.75(12) ?
N1 C4 C5 C6 . . . . -179.77(11) ?
C3 C4 C5 C6 . . . . 0.78(17) ?
C4 C5 C6 F1 . . . . 179.77(11) ?
C4 C5 C6 C7 . . . . -0.48(18) ?
F1 C6 C7 C8 . . . . -179.81(11) ?
C5 C6 C7 C8 . . . . 0.4(2) ?
C6 C7 C8 C3 . . . . -0.63(18) ?
C4 C3 C8 C7 . . . . 0.91(17) ?
C2 C3 C8 C7 . . . . -178.87(13) ?
C1 C2 C10 N2 . . . . 18E1(10) ?
C3 C2 C10 N2 . . . . -2(2) ?
C1 N1 C11 C16 . . . . -104.36(13) ?
C4 N1 C11 C16 . . . . 83.56(14) ?
C1 N1 C11 C12 . . . . 77.42(15) ?
C4 N1 C11 C12 . . . . -94.66(13) ?
C16 C11 C12 C13 . . . . 2.09(17) ?
N1 C11 C12 C13 . . . . -179.69(10) ?
C16 C11 C12 Cl1 . . . . -176.62(9) ?
N1 C11 C12 Cl1 . . . . 1.61(15) ?
C11 C12 C13 C14 . . . . -1.76(17) ?
Cl1 C12 C13 C14 . . . . 176.93(9) ?
C12 C13 C14 C15 . . . . 0.59(18) ?
C13 C14 C15 C16 . . . . 0.24(19) ?
C14 C15 C16 C11 . . . . 0.07(19) ?
C12 C11 C16 C15 . . . . -1.22(17) ?
N1 C11 C16 C15 . . . . -179.44(11) ?

loop_
_cod_related_entry_id
_cod_related_entry_database
_cod_related_entry_code
1 ChemSpider 28560635
